data_1503209
loop_
_publ_author_name
'Ramadhar, Timothy R.'
'Kawakami, Jun-ichi'
'Lough, Alan J.'
'Batey, Robert A.'

_publ_section_title
;
 Stereocontrolled synthesis of contiguous C(sp3)-C(aryl) bonds by
 lanthanide(III)-catalyzed domino aryl-Claisen [3,3]-sigmatropic
 rearrangements.
;
_journal_issue 20
_journal_name_full 'Organic letters'
_journal_page_first 4446
_journal_page_last 4449
_journal_paper_doi 10.1021/ol1018147
_journal_volume 12
_journal_year 2010
_chemical_formula_moiety 'C18 H16 N2 O6'
_chemical_formula_sum 'C18 H16 N2 O6'
_chemical_formula_weight 356.33
_chemical_name_systematic
; 
 ? 
;
_space_group_IT_number 15
_symmetry_cell_setting monoclinic
_symmetry_space_group_name_Hall '-C 2yc'
_symmetry_space_group_name_H-M 'C 1 2/c 1'
_atom_sites_solution_hydrogens geom
_atom_sites_solution_primary direct
_atom_sites_solution_secondary difmap
_audit_creation_method SHELXL-97
_cell_angle_alpha 90.00
_cell_angle_beta 108.846(4)
_cell_angle_gamma 90.00
_cell_formula_units_Z 4
_cell_length_a 16.3276(9)
_cell_length_b 9.2926(6)
_cell_length_c 11.4092(6)
_cell_measurement_reflns_used 5097
_cell_measurement_temperature 150(1)
_cell_measurement_theta_max 27.5
_cell_measurement_theta_min 2.7
_cell_volume 1638.27(17)
_computing_cell_refinement 'Denzo-SMN (Otwinowski & Minor, 1997)'
_computing_data_collection 'Collect (Nonius B.V., 1997-2002)'
_computing_data_reduction Denzo-SMN
_computing_molecular_graphics 'PLATON (Spek, 2003)'
_computing_publication_material 'SHELXTL V6.1'
_computing_structure_refinement 'SHELXTL V6.1 (Sheldrick, 2008)'
_computing_structure_solution 'SIR-92 (Altomare et al., 1994)'
_diffrn_ambient_temperature 150(2)
_diffrn_detector_area_resol_mean 9
_diffrn_measured_fraction_theta_full 0.989
_diffrn_measured_fraction_theta_max 0.989
_diffrn_measurement_device_type 'Nonius KappaCCD'
_diffrn_measurement_method '\f scans and \w scans with \k offsets'
_diffrn_radiation_monochromator graphite
_diffrn_radiation_source 'fine-focus sealed tube'
_diffrn_radiation_type MoK\a
_diffrn_radiation_wavelength 0.71073
_diffrn_reflns_av_R_equivalents 0.0521
_diffrn_reflns_av_sigmaI/netI 0.0545
_diffrn_reflns_limit_h_max 21
_diffrn_reflns_limit_h_min -21
_diffrn_reflns_limit_k_max 12
_diffrn_reflns_limit_k_min -12
_diffrn_reflns_limit_l_max 14
_diffrn_reflns_limit_l_min -14
_diffrn_reflns_number 5097
_diffrn_reflns_theta_full 27.50
_diffrn_reflns_theta_max 27.50
_diffrn_reflns_theta_min 2.56
_diffrn_standards_number 0
_exptl_absorpt_coefficient_mu 0.110
_exptl_absorpt_correction_T_max 0.989
_exptl_absorpt_correction_T_min 0.815
_exptl_absorpt_correction_type multi-scan
_exptl_absorpt_process_details
;
multi-scan from symmetry-related measurements 
 Sortav (Blessing 1995)
;
_exptl_crystal_colour yellow
_exptl_crystal_density_diffrn 1.445
_exptl_crystal_density_method 'not measured'
_exptl_crystal_description plate
_exptl_crystal_F_000 744
_exptl_crystal_size_max 0.40
_exptl_crystal_size_mid 0.18
_exptl_crystal_size_min 0.12
_refine_diff_density_max 0.279
_refine_diff_density_min -0.348
_refine_diff_density_rms 0.061
_refine_ls_extinction_method none
_refine_ls_goodness_of_fit_ref 1.059
_refine_ls_hydrogen_treatment mixed
_refine_ls_matrix_type full
_refine_ls_number_parameters 144
_refine_ls_number_reflns 1858
_refine_ls_number_restraints 12
_refine_ls_restrained_S_all 1.060
_refine_ls_R_factor_all 0.0910
_refine_ls_R_factor_gt 0.0547
_refine_ls_shift/su_max 0.002
_refine_ls_shift/su_mean 0.000
_refine_ls_structure_factor_coef Fsqd
_refine_ls_weighting_details 'calc w=1/[\s^2^(Fo^2^)+(0.0876P)^2^+0.3155P] where P=(Fo^2^+2Fc^2^)/3'
_refine_ls_weighting_scheme calc
_refine_ls_wR_factor_gt 0.1347
_refine_ls_wR_factor_ref 0.1595
_reflns_number_gt 1239
_reflns_number_total 1858
_reflns_threshold_expression I>2\s(I)
_cod_data_source_file ol1018147_si_003.cif
_cod_data_source_block k08290
_cod_depositor_comments
;
The following automatic conversions were performed:

'_symmetry_cell_setting' value 'Monoclinic' changed to 'monoclinic'
according to /home/saulius/struct/CIF-dictionaries/cif_core.dic
dictionary named 'cif_core.dic' version 2.4.2 from 2011-04-26.

Automatic conversion script
Id: cif_fix_values 1715 2011-07-08 13:25:40Z adriana 
;
_cod_original_cell_volume 1638.27(16)
_cod_original_sg_symbol_H-M 'C 2/c'
_cod_database_code 1503209

loop_
_symmetry_equiv_pos_as_xyz
'x, y, z'
'-x, y, -z+1/2'
'x+1/2, y+1/2, z'
'-x+1/2, y+1/2, -z+1/2'
'-x, -y, -z'
'x, -y, z-1/2'
'-x+1/2, -y+1/2, -z'
'x+1/2, -y+1/2, z-1/2'

loop_
_atom_site_label
_atom_site_type_symbol
_atom_site_fract_x
_atom_site_fract_y
_atom_site_fract_z
_atom_site_U_iso_or_equiv
_atom_site_adp_type
_atom_site_occupancy
_atom_site_symmetry_multiplicity
_atom_site_calc_flag
_atom_site_refinement_flags
_atom_site_disorder_assembly
_atom_site_disorder_group
O1 O 0.41643(10) 0.17520(15) 0.51170(13) 0.0360(4) Uani 1 1 d . . .
H1O H 0.3988(19) 0.261(4) 0.460(3) 0.080(9) Uiso 1 1 d . . .
O2 O 0.34711(11) 0.42027(16) 0.43616(14) 0.0501(5) Uani 1 1 d . . .
O3 O 0.27294(9) 0.53275(14) 0.53260(14) 0.0413(4) Uani 1 1 d . . .
N1 N 0.31816(10) 0.43074(17) 0.52406(15) 0.0334(4) Uani 1 1 d . A .
C1 C 0.4549(8) -0.0423(8) 0.692(2) 0.0240(9) Uani 0.50 1 d PD A -1
H1 H 0.4696 -0.0373 0.6133 0.029 Uiso 0.50 1 calc PR A -1
C2 C 0.5406(8) -0.0383(8) 0.803(3) 0.0240(9) Uani 0.50 1 d PD . -1
H2 H 0.5251 -0.0329 0.8804 0.029 Uiso 0.50 1 calc PR . -1
C3 C 0.5901(8) -0.1781(10) 0.8061(15) 0.034(5) Uani 0.50 1 d PDU A -1
H3A H 0.6034 -0.1883 0.7278 0.041 Uiso 0.50 1 calc PR A -1
H3B H 0.6457 -0.1734 0.8748 0.041 Uiso 0.50 1 calc PR A -1
C4 C 0.5399(2) -0.3098(4) 0.8237(4) 0.0332(9) Uani 0.50 1 d PDU A -1
H4A H 0.5641 -0.3969 0.7971 0.040 Uiso 0.50 1 calc PR A -1
H4B H 0.5464 -0.3206 0.9126 0.040 Uiso 0.50 1 calc PR A -1
C5 C 0.4454(2) -0.2970(4) 0.7501(4) 0.0316(8) Uani 0.50 1 d PDU A -1
H5 H 0.4104 -0.3800 0.7453 0.038 Uiso 0.50 1 calc PR A -1
C6 C 0.4070(7) -0.1811(9) 0.6917(14) 0.023(4) Uani 0.50 1 d PDU A -1
H6 H 0.3467 -0.1848 0.6478 0.027 Uiso 0.50 1 calc PR A -1
C7 C 0.40367(11) 0.09191(19) 0.70027(16) 0.0238(4) Uani 1 1 d D . .
C8 C 0.38638(11) 0.19722(19) 0.60730(17) 0.0258(4) Uani 1 1 d . A .
C9 C 0.33815(11) 0.31957(19) 0.61773(17) 0.0272(5) Uani 1 1 d . . .
C10 C 0.30871(12) 0.3387(2) 0.71749(18) 0.0302(5) Uani 1 1 d . A .
H10A H 0.2767 0.4224 0.7229 0.036 Uiso 1 1 calc R . .
C11 C 0.32609(12) 0.2359(2) 0.80859(19) 0.0319(5) Uani 1 1 d . . .
H11A H 0.3064 0.2479 0.8778 0.038 Uiso 1 1 calc R A .
C12 C 0.37289(11) 0.1134(2) 0.79866(17) 0.0275(4) Uani 1 1 d . A .
H12A H 0.3840 0.0423 0.8617 0.033 Uiso 1 1 calc R . .

loop_
_atom_site_aniso_label
_atom_site_aniso_U_11
_atom_site_aniso_U_22
_atom_site_aniso_U_33
_atom_site_aniso_U_23
_atom_site_aniso_U_13
_atom_site_aniso_U_12
O1 0.0548(9) 0.0288(8) 0.0298(8) 0.0042(6) 0.0211(7) 0.0062(7)
O2 0.0823(12) 0.0345(9) 0.0385(9) 0.0106(7) 0.0264(9) 0.0111(8)
O3 0.0422(8) 0.0260(8) 0.0489(9) 0.0058(7) 0.0053(7) 0.0084(7)
N1 0.0384(9) 0.0228(9) 0.0329(9) 0.0006(7) 0.0030(8) 0.0004(8)
C1 0.0249(15) 0.0215(12) 0.0247(19) 0.002(6) 0.0067(16) 0.011(5)
C2 0.0249(15) 0.0215(12) 0.0247(19) 0.002(6) 0.0067(16) 0.011(5)
C3 0.038(5) 0.035(6) 0.027(10) -0.005(5) 0.008(5) -0.009(6)
C4 0.0373(17) 0.025(2) 0.035(2) 0.0032(18) 0.0086(17) 0.0014(16)
C5 0.0351(15) 0.0236(19) 0.036(2) -0.0029(18) 0.0113(16) -0.0039(16)
C6 0.019(3) 0.017(4) 0.031(10) -0.008(3) 0.007(4) -0.012(3)
C7 0.0235(8) 0.0210(9) 0.0250(9) -0.0008(8) 0.0053(7) -0.0027(7)
C8 0.0290(9) 0.0229(9) 0.0251(9) -0.0037(8) 0.0081(8) -0.0036(8)
C9 0.0296(9) 0.0216(10) 0.0259(10) 0.0016(7) 0.0029(8) -0.0011(8)
C10 0.0286(9) 0.0248(10) 0.0350(11) -0.0035(8) 0.0074(8) 0.0037(8)
C11 0.0325(10) 0.0314(11) 0.0344(10) -0.0005(9) 0.0143(8) 0.0020(9)
C12 0.0282(9) 0.0264(10) 0.0288(9) 0.0024(8) 0.0105(8) -0.0001(8)

loop_
_atom_type_symbol
_atom_type_description
_atom_type_scat_dispersion_real
_atom_type_scat_dispersion_imag
_atom_type_scat_source
C C 0.0033 0.0016 'International Tables Vol C Tables 4.2.6.8 and 6.1.1.4'
H H 0.0000 0.0000 'International Tables Vol C Tables 4.2.6.8 and 6.1.1.4'
N N 0.0061 0.0033 'International Tables Vol C Tables 4.2.6.8 and 6.1.1.4'
O O 0.0106 0.0060 'International Tables Vol C Tables 4.2.6.8 and 6.1.1.4'

loop_
_geom_angle_atom_site_label_1
_geom_angle_atom_site_label_2
_geom_angle_atom_site_label_3
_geom_angle
_geom_angle_site_symmetry_1
_geom_angle_site_symmetry_3
O3 N1 O2 121.40(17) . .
O3 N1 C9 119.48(17) . .
O2 N1 C9 119.12(16) . .
C6 C1 C7 113.9(7) . .
C6 C1 C2 110.6(12) . .
C7 C1 C2 107.3(10) . .
C7 C2 C3 111.3(6) 2_656 .
C7 C2 C1 112.9(10) 2_656 .
C3 C2 C1 109.4(12) . .
C4 C3 C2 112.7(7) . .
C5 C4 C3 111.2(6) . .
C6 C5 C4 125.6(6) . .
C5 C6 C1 122.6(10) . .
C12 C7 C8 118.37(17) . .
C12 C7 C2 120.6(10) . 2_656
C8 C7 C2 121.0(9) . 2_656
C12 C7 C1 121.4(9) . .
C8 C7 C1 120.2(9) . .
O1 C8 C7 117.96(16) . .
O1 C8 C9 123.35(17) . .
C7 C8 C9 118.69(17) . .
C10 C9 C8 121.71(17) . .
C10 C9 N1 117.44(17) . .
C8 C9 N1 120.84(17) . .
C11 C10 C9 119.45(17) . .
C10 C11 C12 119.42(18) . .
C7 C12 C11 122.36(18) . .

loop_
_geom_bond_atom_site_label_1
_geom_bond_atom_site_label_2
_geom_bond_distance
_geom_bond_site_symmetry_2
O1 C8 1.348(2) .
O2 N1 1.243(2) .
O3 N1 1.225(2) .
N1 C9 1.446(2) .
C1 C6 1.508(7) .
C1 C7 1.522(4) .
C1 C2 1.554(3) .
C2 C7 1.520(4) 2_656
C2 C3 1.524(8) .
C3 C4 1.522(9) .
C4 C5 1.504(5) .
C5 C6 1.314(8) .
C7 C12 1.385(2) .
C7 C8 1.403(3) .
C7 C2 1.520(4) 2_656
C8 C9 1.410(3) .
C9 C10 1.383(3) .
C10 C11 1.373(3) .
C11 C12 1.395(3) .

loop_
_geom_hbond_atom_site_label_D
_geom_hbond_atom_site_label_H
_geom_hbond_atom_site_label_A
_geom_hbond_distance_DH
_geom_hbond_distance_HA
_geom_hbond_distance_DA
_geom_hbond_angle_DHA
O1 H1O O2 0.97(4) 1.69(3) 2.565(2) 148(3)
